data_4503539
loop_
_publ_author_name
'Bernardes, Carlos E. S.'
'Piedade, M. F\'atima M.'
'Piedade, Manuel E. Minas da'

_publ_section_title
;
 Polymorphism in 4&#x2032;-Hydroxyacetophenone: Structure and Energetics
;
_journal_issue 7
_journal_name_full 'Crystal Growth &amp; Design'
_journal_page_first 2419
_journal_paper_doi 10.1021/cg7012792
_journal_volume 8
_journal_year 2008
_chemical_formula_sum 'C8 H8 O2'
_chemical_formula_weight 136.14
_chemical_name_systematic
;
 ?
;
_space_group_IT_number 19
_symmetry_cell_setting orthorhombic
_symmetry_space_group_name_Hall 'P 2ac 2ab'
_symmetry_space_group_name_H-M 'P 21 21 21'
_atom_sites_solution_hydrogens geom
_atom_sites_solution_primary direct
_atom_sites_solution_secondary difmap
_audit_creation_method SHELXL-97
_cell_angle_alpha 90.00
_cell_angle_beta 90.00
_cell_angle_gamma 90.00
_cell_formula_units_Z 8
_cell_length_a 6.1097(11)
_cell_length_b 9.5293(14)
_cell_length_c 24.313(4)
_cell_measurement_reflns_used 1787
_cell_measurement_temperature 298(2)
_cell_measurement_theta_max 21.55
_cell_measurement_theta_min 2.72
_cell_volume 1415.5(4)
_computing_cell_refinement 'Bruker SMART'
_computing_data_collection 'Bruker SMART'
_computing_data_reduction 'Bruker SAINT'
_computing_structure_refinement 'SHELXL-97 (Sheldrick, 1997)'
_computing_structure_solution 'Bruker SHELXTL'
_diffrn_ambient_temperature 298(2)
_diffrn_measured_fraction_theta_full 0.996
_diffrn_measured_fraction_theta_max 0.996
_diffrn_measurement_device_type 'CCD area detector'
_diffrn_measurement_method 'phi and omega scans'
_diffrn_radiation_monochromator graphite
_diffrn_radiation_source 'fine-focus sealed tube'
_diffrn_radiation_type MoK\a
_diffrn_radiation_wavelength 0.71073
_diffrn_reflns_av_R_equivalents 0.0331
_diffrn_reflns_av_sigmaI/netI 0.0492
_diffrn_reflns_limit_h_max 7
_diffrn_reflns_limit_h_min -7
_diffrn_reflns_limit_k_max 9
_diffrn_reflns_limit_k_min -12
_diffrn_reflns_limit_l_max 31
_diffrn_reflns_limit_l_min -28
_diffrn_reflns_number 8805
_diffrn_reflns_theta_full 27.55
_diffrn_reflns_theta_max 27.55
_diffrn_reflns_theta_min 1.68
_exptl_absorpt_coefficient_mu 0.092
_exptl_absorpt_correction_T_max 0.9936
_exptl_absorpt_correction_T_min 0.9864
_exptl_absorpt_correction_type multi-scan
_exptl_crystal_colour colourless
_exptl_crystal_density_diffrn 1.278
_exptl_crystal_density_method 'not measured'
_exptl_crystal_description plate
_exptl_crystal_F_000 576
_exptl_crystal_size_max 0.15
_exptl_crystal_size_mid 0.12
_exptl_crystal_size_min 0.07
_refine_diff_density_max 0.085
_refine_diff_density_min -0.115
_refine_diff_density_rms 0.026
_refine_ls_abs_structure_details 'Flack H D (1983), Acta Cryst. A39, 876-881'
_refine_ls_abs_structure_Flack -0.3(14)
_refine_ls_extinction_method none
_refine_ls_goodness_of_fit_ref 0.923
_refine_ls_hydrogen_treatment mixed
_refine_ls_matrix_type full
_refine_ls_number_parameters 223
_refine_ls_number_reflns 3232
_refine_ls_number_restraints 0
_refine_ls_restrained_S_all 0.923
_refine_ls_R_factor_all 0.0987
_refine_ls_R_factor_gt 0.0406
_refine_ls_shift/su_max 0.010
_refine_ls_shift/su_mean 0.002
_refine_ls_structure_factor_coef Fsqd
_refine_ls_weighting_details 'calc w=1/[\s^2^(Fo^2^)+(0.0514P)^2^+0.0000P] where P=(Fo^2^+2Fc^2^)/3'
_refine_ls_weighting_scheme calc
_refine_ls_wR_factor_gt 0.0840
_refine_ls_wR_factor_ref 0.1058
_reflns_number_gt 1717
_reflns_number_total 3232
_reflns_threshold_expression >2sigma(I)
_cod_data_source_file cg7012792-file006.cif
_cod_data_source_block 021107hoap298kort
_cod_depositor_comments
;
The following automatic conversions were performed:

'_symmetry_cell_setting' value 'Orthorhombic' changed to
'orthorhombic' according to
/home/saulius/struct/CIF-dictionaries/cif_core.dic dictionary named
'cif_core.dic' version 2.4.1 from 2010-06-29.

Automatic conversion script
Id: cif_fix_values 1715 2011-07-08 13:25:40Z adriana 
;
_cod_original_sg_symbol_H-M P2(1)2(1)2(1)
_cod_database_code 4503539

loop_
_symmetry_equiv_pos_as_xyz
'x, y, z'
'-x+1/2, -y, z+1/2'
'-x, y+1/2, -z+1/2'
'x+1/2, -y+1/2, -z'

loop_
_atom_site_label
_atom_site_type_symbol
_atom_site_fract_x
_atom_site_fract_y
_atom_site_fract_z
_atom_site_U_iso_or_equiv
_atom_site_adp_type
_atom_site_occupancy
_atom_site_symmetry_multiplicity
_atom_site_calc_flag
_atom_site_refinement_flags
H5A H -0.655(4) -0.160(2) 1.0160(9) 0.085(7) Uiso 1 1 d .
H3B H 0.315(5) 0.217(3) 0.8169(10) 0.100(8) Uiso 1 1 d .
H3A H -0.070(4) 0.010(2) 1.0567(9) 0.080(7) Uiso 1 1 d .
H6B H -0.281(5) 0.512(2) 0.8321(10) 0.099(8) Uiso 1 1 d .
H5B H -0.027(4) 0.537(3) 0.7570(10) 0.099(8) Uiso 1 1 d .
H2A H -0.038(4) -0.155(2) 1.1311(9) 0.086(7) Uiso 1 1 d .
H6A H -0.627(5) -0.319(2) 1.0896(10) 0.101(8) Uiso 1 1 d .
H01B H -0.260(6) 0.248(4) 0.9318(11) 0.152(12) Uiso 1 1 d .
H2B H 0.064(4) 0.188(3) 0.8911(10) 0.101(8) Uiso 1 1 d .
H01A H -0.193(6) -0.319(3) 1.1790(13) 0.135(11) Uiso 1 1 d .
C4B C 0.1743(4) 0.3759(2) 0.77936(8) 0.0634(5) Uani 1 1 d .
C1B C -0.1250(4) 0.3460(2) 0.86430(8) 0.0638(5) Uani 1 1 d .
C4A C -0.3693(3) -0.0608(2) 1.03104(8) 0.0602(5) Uani 1 1 d .
O1B O -0.2767(3) 0.33487(17) 0.90447(7) 0.0858(5) Uani 1 1 d .
C7A C -0.3855(4) 0.0430(2) 0.98675(8) 0.0675(6) Uani 1 1 d .
C2A C -0.1701(4) -0.1526(3) 1.10802(10) 0.0744(6) Uani 1 1 d .
C5A C -0.5300(4) -0.1593(3) 1.04078(9) 0.0696(6) Uani 1 1 d .
O2B O 0.4764(3) 0.2988(2) 0.72823(7) 0.1077(7) Uani 1 1 d .
C3B C 0.1980(4) 0.2738(3) 0.81886(10) 0.0801(7) Uani 1 1 d .
C3A C -0.1874(4) -0.0602(2) 1.06521(9) 0.0679(6) Uani 1 1 d .
O1A O -0.3263(4) -0.3417(2) 1.15987(8) 0.1059(7) Uani 1 1 d .
C5B C -0.0011(4) 0.4644(3) 0.78381(10) 0.0762(7) Uani 1 1 d .
C1A C -0.3333(4) -0.2485(2) 1.11775(9) 0.0722(6) Uani 1 1 d .
O2A O -0.2291(3) 0.11778(19) 0.97525(7) 0.0930(5) Uani 1 1 d .
C2B C 0.0511(4) 0.2588(3) 0.86082(10) 0.0788(7) Uani 1 1 d .
C7B C 0.3335(4) 0.3875(3) 0.73420(9) 0.0777(7) Uani 1 1 d .
C6A C -0.5125(4) -0.2531(3) 1.08325(10) 0.0801(8) Uani 1 1 d .
C6B C -0.1507(4) 0.4500(2) 0.82539(10) 0.0789(7) Uani 1 1 d .
C8A C -0.5957(4) 0.0608(3) 0.95616(10) 0.0902(7) Uani 1 1 d .
H8C H -0.5798 0.1341 0.9294 0.135 Uiso 1 1 calc R
H8B H -0.7100 0.0852 0.9815 0.135 Uiso 1 1 calc R
H8A H -0.6324 -0.0254 0.9379 0.135 Uiso 1 1 calc R
C8B C 0.3166(6) 0.5070(3) 0.69473(11) 0.1128(11) Uani 1 1 d .
H8E H 0.4285 0.4984 0.6672 0.169 Uiso 1 1 calc R
H8F H 0.3350 0.5939 0.7142 0.169 Uiso 1 1 calc R
H8D H 0.1754 0.5056 0.6774 0.169 Uiso 1 1 calc R

loop_
_atom_site_aniso_label
_atom_site_aniso_U_11
_atom_site_aniso_U_22
_atom_site_aniso_U_33
_atom_site_aniso_U_23
_atom_site_aniso_U_13
_atom_site_aniso_U_12
C4B 0.0624(13) 0.0757(13) 0.0520(12) -0.0082(10) 0.0030(11) -0.0068(11)
C1B 0.0570(13) 0.0760(14) 0.0584(12) -0.0050(11) 0.0022(11) 0.0048(11)
C4A 0.0549(13) 0.0727(13) 0.0529(11) -0.0128(10) -0.0009(10) 0.0007(10)
O1B 0.0711(10) 0.0997(12) 0.0867(11) 0.0104(9) 0.0258(9) 0.0148(9)
C7A 0.0645(15) 0.0805(14) 0.0575(13) -0.0085(11) 0.0026(12) 0.0039(13)
C2A 0.0586(14) 0.0947(17) 0.0700(15) -0.0009(12) -0.0200(13) -0.0078(13)
C5A 0.0611(14) 0.0861(16) 0.0614(14) -0.0050(12) -0.0193(12) -0.0086(12)
O2B 0.1029(15) 0.1328(16) 0.0873(14) -0.0021(11) 0.0354(12) 0.0180(12)
C3B 0.0637(15) 0.1057(18) 0.0709(15) 0.0055(14) 0.0071(13) 0.0281(14)
C3A 0.0533(13) 0.0795(15) 0.0709(14) -0.0040(12) -0.0043(12) -0.0083(11)
O1A 0.1009(14) 0.1265(15) 0.0902(13) 0.0352(11) -0.0334(12) -0.0266(11)
C5B 0.0842(18) 0.0716(14) 0.0729(15) 0.0077(13) 0.0092(14) 0.0056(13)
C1A 0.0675(15) 0.0864(16) 0.0626(14) 0.0061(11) -0.0131(13) -0.0046(12)
O2A 0.0747(11) 0.1108(12) 0.0935(12) 0.0237(10) 0.0046(10) -0.0070(10)
C2B 0.0681(15) 0.1028(18) 0.0657(15) 0.0182(13) 0.0041(13) 0.0226(13)
C7B 0.0767(16) 0.0926(17) 0.0637(14) -0.0176(12) 0.0069(13) -0.0159(14)
C6A 0.0729(17) 0.0904(18) 0.0770(17) 0.0099(13) -0.0221(14) -0.0249(14)
C6B 0.0777(17) 0.0740(14) 0.0850(16) 0.0045(12) 0.0128(15) 0.0212(13)
C8A 0.0837(17) 0.1107(19) 0.0763(15) 0.0103(13) -0.0143(15) 0.0063(16)
C8B 0.130(3) 0.1097(19) 0.099(2) 0.0135(16) 0.036(2) -0.0267(19)

loop_
_atom_type_symbol
_atom_type_description
_atom_type_scat_dispersion_real
_atom_type_scat_dispersion_imag
_atom_type_scat_source
C C 0.0033 0.0016 'International Tables Vol C Tables 4.2.6.8 and 6.1.1.4'
H H 0.0000 0.0000 'International Tables Vol C Tables 4.2.6.8 and 6.1.1.4'
O O 0.0106 0.0060 'International Tables Vol C Tables 4.2.6.8 and 6.1.1.4'

loop_
_geom_angle_atom_site_label_1
_geom_angle_atom_site_label_2
_geom_angle_atom_site_label_3
_geom_angle
C5B C4B C3B 117.6(2)
C5B C4B C7B 122.1(2)
C3B C4B C7B 120.3(2)
O1B C1B C2B 122.6(2)
O1B C1B C6B 118.32(19)
C2B C1B C6B 119.1(2)
C5A C4A C3A 118.03(19)
C5A C4A C7A 122.51(19)
C3A C4A C7A 119.4(2)
C1B O1B H01B 116.4(18)
O2A C7A C4A 120.5(2)
O2A C7A C8A 119.41(19)
C4A C7A C8A 120.0(2)
C3A C2A C1A 120.2(2)
C3A C2A H2A 120.7(13)
C1A C2A H2A 119.0(13)
C6A C5A C4A 121.2(2)
C6A C5A H5A 121.7(13)
C4A C5A H5A 117.1(13)
C2B C3B C4B 121.7(2)
C2B C3B H3B 119.9(17)
C4B C3B H3B 118.3(17)
C2A C3A C4A 121.0(2)
C2A C3A H3A 122.0(13)
C4A C3A H3A 116.9(13)
C1A O1A H01A 104.1(18)
C4B C5B C6B 121.3(2)
C4B C5B H5B 121.3(15)
C6B C5B H5B 117.4(15)
O1A C1A C2A 122.9(2)
O1A C1A C6A 117.6(2)
C2A C1A C6A 119.5(2)
C1B C2B C3B 120.1(2)
C1B C2B H2B 115.4(16)
C3B C2B H2B 124.5(16)
O2B C7B C4B 120.6(2)
O2B C7B C8B 120.0(2)
C4B C7B C8B 119.4(3)
C5A C6A C1A 120.0(2)
C5A C6A H6A 119.7(15)
C1A C6A H6A 120.3(15)
C5B C6B C1B 120.2(2)
C5B C6B H6B 126.0(14)
C1B C6B H6B 113.8(14)
C7A C8A H8C 109.5
C7A C8A H8B 109.5
H8C C8A H8B 109.5
C7A C8A H8A 109.5
H8C C8A H8A 109.5
H8B C8A H8A 109.5
C7B C8B H8E 109.5
C7B C8B H8F 109.5
H8E C8B H8F 109.5
C7B C8B H8D 109.5
H8E C8B H8D 109.5
H8F C8B H8D 109.5

loop_
_geom_bond_atom_site_label_1
_geom_bond_atom_site_label_2
_geom_bond_distance
C4B C5B 1.368(3)
C4B C3B 1.375(3)
C4B C7B 1.471(3)
C1B O1B 1.351(2)
C1B C2B 1.362(3)
C1B C6B 1.379(3)
C4A C5A 1.379(3)
C4A C3A 1.387(3)
C4A C7A 1.465(3)
O1B H01B 1.07(3)
C7A O2A 1.225(3)
C7A C8A 1.494(3)
C2A C3A 1.367(3)
C2A C1A 1.373(3)
C2A H2A 0.98(3)
C5A C6A 1.370(3)
C5A H5A 0.97(3)
O2B C7B 1.224(3)
C3B C2B 1.367(3)
C3B H3B 0.90(3)
C3A H3A 1.00(3)
O1A C1A 1.356(3)
O1A H01A 0.96(4)
C5B C6B 1.370(3)
C5B H5B 0.96(3)
C1A C6A 1.380(3)
C2B H2B 1.00(2)
C7B C8B 1.493(4)
C6A H6A 0.96(3)
C6B H6B 1.01(3)
C8A H8C 0.9600
C8A H8B 0.9600
C8A H8A 0.9600
C8B H8E 0.9600
C8B H8F 0.9600
C8B H8D 0.9600

loop_
_geom_torsion_atom_site_label_1
_geom_torsion_atom_site_label_2
_geom_torsion_atom_site_label_3
_geom_torsion_atom_site_label_4
_geom_torsion
C5A C4A C7A O2A -171.4(2)
C3A C4A C7A O2A 9.4(3)
C5A C4A C7A C8A 10.2(3)
C3A C4A C7A C8A -169.1(2)
C3A C4A C5A C6A 0.7(3)
C7A C4A C5A C6A -178.6(2)
C5B C4B C3B C2B 0.9(4)
C7B C4B C3B C2B -178.9(2)
C1A C2A C3A C4A 0.3(4)
C5A C4A C3A C2A -1.4(3)
C7A C4A C3A C2A 177.9(2)
C3B C4B C5B C6B -1.5(3)
C7B C4B C5B C6B 178.4(2)
C3A C2A C1A O1A -179.3(2)
C3A C2A C1A C6A 1.5(4)
O1B C1B C2B C3B 179.2(2)
C6B C1B C2B C3B -0.7(4)
C4B C3B C2B C1B 0.2(4)
C5B C4B C7B O2B -172.9(2)
C3B C4B C7B O2B 7.0(3)
C5B C4B C7B C8B 5.8(3)
C3B C4B C7B C8B -174.4(2)
C4A C5A C6A C1A 1.1(4)
O1A C1A C6A C5A 178.6(2)
C2A C1A C6A C5A -2.2(4)
C4B C5B C6B C1B 0.9(4)
O1B C1B C6B C5B -179.7(2)
C2B C1B C6B C5B 0.2(3)
